data_1568366
loop_
_publ_author_name
'Bejaoui, Younes K. J.'
'Philippi, Frederik'
'Stammler, Hans-Georg'
'Radacki, Krzysztof'
'Zapf, Ludwig'
'Schopper, Nils'
'Goloviznina, Kateryna'
'Maibom, Kristina A. M.'
'Graf, Roland'
'Sprenger, Jan A. P.'
'Bertermann, R&#xfc;diger'
'Braunschweig, Holger'
'Welton, Tom'
'Ignat'ev, Nikolai V.'
'Finze, Maik'

_publ_section_title
;
 Insights into structure-property relationships in ionic liquids using
 cyclic perfluoroalkylsulfonylimides.
;
_journal_issue 8
_journal_name_full 'Chemical science'
_journal_page_first 2200
_journal_page_last 2214
_journal_paper_doi 10.1039/d2sc06758g
_journal_volume 14
_journal_year 2023
_chemical_absolute_configuration unk
_chemical_formula_moiety 'C2 Ag F4 N2 O8 S4, C8 H15 N2'
_chemical_formula_sum 'C10 H15 Ag F4 N4 O8 S4'
_chemical_formula_weight 631.37
_space_group_crystal_system monoclinic
_space_group_IT_number 4
_space_group_name_Hall 'P 2yb'
_space_group_name_H-M_alt 'P 1 21 1'
_atom_sites_solution_hydrogens geom
_atom_sites_solution_primary dual
_atom_sites_solution_secondary difmap
_audit_creation_method SHELXL-2018/3
_audit_update_record
;
2022-11-29 deposited with the CCDC.	2023-01-30 downloaded from the CCDC.
;
_cell_angle_alpha 90
_cell_angle_beta 98.4150(10)
_cell_angle_gamma 90
_cell_formula_units_Z 2
_cell_length_a 5.66760(10)
_cell_length_b 16.1685(2)
_cell_length_c 11.19100(10)
_cell_measurement_reflns_used 21007
_cell_measurement_temperature 100(2)
_cell_measurement_theta_max 77.1250
_cell_measurement_theta_min 3.9570
_cell_volume 1014.46(2)
_computing_cell_refinement 'CrysAlisPro 1.171.40.45a (Rigaku OD, 2019)'
_computing_data_collection 'CrysAlisPro 1.171.40.45a (Rigaku OD, 2019)'
_computing_data_reduction 'CrysAlisPro 1.171.40.45a (Rigaku OD, 2019)'
_computing_molecular_graphics 'SHELXL-2018/3 (Sheldrick, 2018)'
_computing_publication_material 'SHELXL-2018/3 (Sheldrick, 2018)'
_computing_structure_refinement 'SHELXL-2018/3 (Sheldrick, 2018)'
_computing_structure_solution 'SHELXT 2014/5 (Sheldrick, 2014)'
_diffrn_ambient_environment N~2~
_diffrn_ambient_temperature 99.9(6)
_diffrn_detector 'Hybrid Pixel Array Detector'
_diffrn_detector_area_resol_mean 10.0000
_diffrn_detector_type HyPix
_diffrn_measured_fraction_theta_full 0.898
_diffrn_measured_fraction_theta_max 0.901
_diffrn_measurement_device 'four-circle diffractometer'
_diffrn_measurement_device_type 'XtaLAB Synergy, Dualflex, HyPix'
_diffrn_radiation_monochromator mirror
_diffrn_radiation_probe x-ray
_diffrn_radiation_type 'Cu K\a'
_diffrn_radiation_wavelength 1.54184
_diffrn_reflns_av_R_equivalents 0.1177
_diffrn_reflns_av_unetI/netI 0.0444
_diffrn_reflns_Laue_measured_fraction_full 0.898
_diffrn_reflns_Laue_measured_fraction_max 0.901
_diffrn_reflns_limit_h_max 7
_diffrn_reflns_limit_h_min -6
_diffrn_reflns_limit_k_max 20
_diffrn_reflns_limit_k_min -20
_diffrn_reflns_limit_l_max 14
_diffrn_reflns_limit_l_min -14
_diffrn_reflns_number 30101
_diffrn_reflns_point_group_measured_fraction_full 0.895
_diffrn_reflns_point_group_measured_fraction_max 0.892
_diffrn_reflns_theta_full 72.000
_diffrn_reflns_theta_max 77.517
_diffrn_reflns_theta_min 7.903
_diffrn_source 'micro-focus sealed X-ray tube'
_diffrn_source_type 'PhotonJet (Cu) X-ray Source'
_exptl_absorpt_coefficient_mu 12.638
_exptl_absorpt_correction_T_max 0.52060
_exptl_absorpt_correction_T_min 0.47655
_exptl_absorpt_correction_type multi-scan
_exptl_absorpt_process_details
;
CrysAlisPro 1.171.41.112a (Rigaku Oxford Diffraction, 2021)
Spherical absorption correction
using equivalent radius and absorption coefficient.
Empirical absorption correction using spherical harmonics,
implemented in SCALE3 ABSPACK scaling algorithm.
;
_exptl_crystal_colour 'clear colourless'
_exptl_crystal_density_diffrn 2.067
_exptl_crystal_description needle
_exptl_crystal_F_000 628
_exptl_crystal_size_max 0.468
_exptl_crystal_size_mid 0.036
_exptl_crystal_size_min 0.017
_refine_diff_density_max 1.285
_refine_diff_density_min -0.733
_refine_diff_density_rms 0.131
_refine_ls_abs_structure_details
;
 Refined as an inversion twin.
;
_refine_ls_abs_structure_Flack 0.442(12)
_refine_ls_extinction_method none
_refine_ls_goodness_of_fit_ref 1.037
_refine_ls_hydrogen_treatment constr
_refine_ls_matrix_type full
_refine_ls_number_parameters 283
_refine_ls_number_reflns 3859
_refine_ls_number_restraints 1
_refine_ls_restrained_S_all 1.037
_refine_ls_R_factor_all 0.0392
_refine_ls_R_factor_gt 0.0379
_refine_ls_shift/su_max 0.000
_refine_ls_shift/su_mean 0.000
_refine_ls_structure_factor_coef Fsqd
_refine_ls_weighting_details 'w=1/[\s^2^(Fo^2^)+(0.0696P)^2^+1.6121P] where P=(Fo^2^+2Fc^2^)/3'
_refine_ls_weighting_scheme calc
_refine_ls_wR_factor_gt 0.1035
_refine_ls_wR_factor_ref 0.1064
_reflns_Friedel_coverage 0.909
_reflns_Friedel_fraction_full 0.892
_reflns_Friedel_fraction_max 0.882
_reflns_number_gt 3780
_reflns_number_total 3859
_reflns_threshold_expression 'I > 2\s(I)'
_cod_data_source_file d2sc06758g2.cif
_cod_data_source_block 01_LuZa139_1_twin1_hklf4_b
_cod_depositor_comments 'Adding full bibliography for 1568359--1568371.cif.'
_cod_original_sg_symbol_H-M 'P 21'
_cod_database_code 1568366
_shelx_shelxl_version_number 2018/3
_shelx_space_group_comment
;
The symmetry employed for this shelxl refinement is uniquely defined
by the following loop, which should always be used as a source of
symmetry information in preference to the above space-group names.
They are only intended as comments.
;
_oxdiff_exptl_absorpt_empirical_full_min 0.410
_oxdiff_exptl_absorpt_empirical_full_max 1.771
_oxdiff_exptl_absorpt_empirical_details
;
Empirical correction (ABSPACK) includes:
- Absorption correction using spherical harmonics
- Frame scaling
;

loop_
_space_group_symop_operation_xyz
'x, y, z'
'-x, y+1/2, -z'

loop_
_atom_site_label
_atom_site_type_symbol
_atom_site_fract_x
_atom_site_fract_y
_atom_site_fract_z
_atom_site_U_iso_or_equiv
_atom_site_adp_type
_atom_site_occupancy
_atom_site_site_symmetry_order
_atom_site_calc_flag
_atom_site_refinement_flags_posn
_atom_site_refinement_flags_adp
_atom_site_refinement_flags_occupancy
_atom_site_disorder_assembly
_atom_site_disorder_group
C1_1 C 0.1210(15) 0.3617(5) 0.6441(9) 0.0305(18) Uani 1 1 d . . . . .
H1_1 H -0.020100 0.391381 0.614251 0.037 Uiso 1 1 calc R U . . .
N1_1 N 0.2043(12) 0.3494(5) 0.7608(7) 0.0280(14) Uani 1 1 d . . . . .
C2_1 C 0.4086(17) 0.3039(6) 0.7672(10) 0.0322(19) Uani 1 1 d . . . . .
H2_1 H 0.505526 0.285871 0.838996 0.039 Uiso 1 1 calc R U . . .
N2_1 N 0.2646(12) 0.3264(4) 0.5770(7) 0.0289(16) Uani 1 1 d . . . . .
C3_1 C 0.4479(14) 0.2890(5) 0.6528(9) 0.0287(17) Uani 1 1 d . . . . .
H3_1 H 0.576874 0.258650 0.629067 0.034 Uiso 1 1 calc R U . . .
C4_1 C 0.0992(18) 0.3822(7) 0.8632(10) 0.039(2) Uani 1 1 d . . . . .
H4A_1 H -0.052415 0.409483 0.833420 0.059 Uiso 1 1 calc R U . . .
H4B_1 H 0.208806 0.422294 0.907372 0.059 Uiso 1 1 calc R U . . .
H4C_1 H 0.070970 0.336749 0.917302 0.059 Uiso 1 1 calc R U . . .
C5_1 C 0.2314(15) 0.3260(6) 0.4447(9) 0.0326(19) Uani 1 1 d . . . . .
H5A_1 H 0.104836 0.366112 0.414359 0.039 Uiso 1 1 calc R U . . .
H5AB_1 H 0.176154 0.270400 0.415775 0.039 Uiso 1 1 calc R U . . .
C6_1 C 0.4550(16) 0.3473(6) 0.3925(9) 0.0321(18) Uani 1 1 d . . . . .
H6A_1 H 0.578712 0.305197 0.418406 0.039 Uiso 1 1 calc R U . . .
H6AB_1 H 0.515965 0.401435 0.424953 0.039 Uiso 1 1 calc R U . . .
C7_1 C 0.4125(19) 0.3515(7) 0.2550(9) 0.040(2) Uani 1 1 d . . . . .
H7A_1 H 0.342123 0.298492 0.222872 0.048 Uiso 1 1 calc R U . . .
H7AB_1 H 0.295479 0.395821 0.229403 0.048 Uiso 1 1 calc R U . . .
C8_1 C 0.636(2) 0.3679(7) 0.2008(10) 0.048(3) Uani 1 1 d . . . . .
H8A_1 H 0.594982 0.376561 0.113564 0.071 Uiso 1 1 calc R U . . .
H8B_1 H 0.743865 0.320313 0.215604 0.071 Uiso 1 1 calc R U . . .
H8C_1 H 0.715602 0.417343 0.237943 0.071 Uiso 1 1 calc R U . . .
Ag1_2 Ag 0.62803(8) 0.58908(4) 0.30988(4) 0.02299(17) Uani 1 1 d . . . . .
F1_2 F 0.2247(7) 0.5300(3) 0.7161(4) 0.0212(9) Uani 1 1 d . . . . .
C1_2 C 0.3157(11) 0.5911(6) 0.6594(6) 0.0201(12) Uani 1 1 d . . . . .
O1_2 O 0.0476(10) 0.5311(4) 0.4562(5) 0.0262(12) Uani 1 1 d . . . . .
S1_2 S 0.2036(3) 0.59856(13) 0.49595(14) 0.0205(4) Uani 1 1 d . . . . .
N2_2 N 0.7851(11) 0.5969(6) 0.1464(5) 0.0239(14) Uani 1 1 d . . . . .
S2_2 S 0.6074(3) 0.56573(11) 0.61212(15) 0.0179(4) Uani 1 1 d . . . . .
F2_2 F 0.3125(8) 0.6611(3) 0.7195(4) 0.0248(9) Uani 1 1 d . . . . .
C2_2 C 0.9499(14) 0.6355(5) -0.0287(7) 0.0230(14) Uani 1 1 d . . . . .
O2_2 O 0.1205(10) 0.6805(4) 0.4606(6) 0.0299(13) Uani 1 1 d . . . . .
S3_2 S 1.0557(3) 0.62282(13) 0.13465(16) 0.0222(4) Uani 1 1 d . . . . .
F3_2 F 1.0394(7) 0.5818(4) -0.0983(4) 0.0291(10) Uani 1 1 d . . . . .
O3_2 O 0.6641(10) 0.4809(4) 0.6357(5) 0.0245(11) Uani 1 1 d . . . . .
S4_2 S 0.6538(3) 0.60636(11) 0.00811(15) 0.0210(4) Uani 1 1 d . . . . .
F4_2 F 0.9670(9) 0.7122(3) -0.0699(5) 0.0317(11) Uani 1 1 d . . . . .
O5_2 O 1.1268(11) 0.7004(5) 0.1903(6) 0.0361(15) Uani 1 1 d . . . . .
O7_2 O 0.5789(10) 0.5298(4) -0.0482(6) 0.0297(13) Uani 1 1 d . . . . .
O6_2 O 1.2206(11) 0.5556(5) 0.1607(6) 0.0358(15) Uani 1 1 d . . . . .
O8_2 O 0.4873(9) 0.6742(4) -0.0071(5) 0.0272(12) Uani 1 1 d . . . . .
O4_2 O 0.7871(9) 0.6256(4) 0.6524(5) 0.0254(12) Uani 1 1 d . . . . .
N1_2 N 0.4769(10) 0.5834(6) 0.4745(5) 0.0215(12) Uani 1 1 d . . . . .

loop_
_atom_site_aniso_label
_atom_site_aniso_U_11
_atom_site_aniso_U_22
_atom_site_aniso_U_33
_atom_site_aniso_U_23
_atom_site_aniso_U_13
_atom_site_aniso_U_12
C1_1 0.023(4) 0.024(4) 0.044(5) -0.003(4) 0.002(3) -0.003(3)
N1_1 0.025(3) 0.022(3) 0.038(4) 0.004(3) 0.010(3) -0.002(3)
C2_1 0.032(5) 0.022(4) 0.043(5) 0.008(4) 0.007(4) 0.003(3)
N2_1 0.025(3) 0.018(3) 0.042(5) -0.003(3) 0.000(3) 0.002(3)
C3_1 0.021(4) 0.022(4) 0.042(5) 0.002(3) 0.003(3) 0.003(3)
C4_1 0.040(5) 0.033(5) 0.048(6) 0.006(4) 0.018(4) 0.006(4)
C5_1 0.027(4) 0.029(4) 0.038(5) -0.006(4) -0.007(3) 0.002(3)
C6_1 0.037(5) 0.024(4) 0.033(5) -0.003(3) -0.002(3) 0.003(3)
C7_1 0.049(6) 0.030(5) 0.038(5) 0.003(4) -0.003(4) 0.004(4)
C8_1 0.076(8) 0.030(5) 0.035(5) -0.004(4) 0.006(5) 0.000(5)
Ag1_2 0.0182(3) 0.0332(3) 0.0178(3) 0.0012(2) 0.00358(16) 0.0005(2)
F1_2 0.018(2) 0.024(2) 0.022(2) 0.0032(17) 0.0047(16) -0.0021(16)
C1_2 0.021(3) 0.021(3) 0.018(3) -0.005(4) 0.003(2) 0.001(3)
O1_2 0.020(3) 0.032(3) 0.026(3) -0.005(2) 0.002(2) -0.006(2)
S1_2 0.0154(7) 0.0280(10) 0.0173(7) 0.0022(7) -0.0001(5) 0.0002(7)
N2_2 0.023(3) 0.034(4) 0.014(3) 0.000(3) 0.000(2) -0.001(3)
S2_2 0.0151(7) 0.0216(9) 0.0168(8) -0.0001(6) 0.0012(6) 0.0014(6)
F2_2 0.025(2) 0.023(2) 0.027(2) -0.0062(18) 0.0025(17) 0.0004(18)
C2_2 0.030(4) 0.021(4) 0.018(3) 0.000(3) 0.003(3) -0.001(3)
O2_2 0.023(3) 0.033(3) 0.034(3) 0.011(3) 0.008(2) 0.009(3)
S3_2 0.0154(8) 0.0322(9) 0.0181(8) 0.0007(7) -0.0002(6) -0.0011(7)
F3_2 0.025(2) 0.040(3) 0.023(2) -0.008(2) 0.0042(15) 0.002(2)
O3_2 0.023(3) 0.020(3) 0.030(3) 0.001(2) 0.005(2) 0.001(2)
S4_2 0.0152(7) 0.0302(11) 0.0165(8) -0.0015(6) -0.0007(5) 0.0003(6)
F4_2 0.031(2) 0.030(3) 0.033(3) 0.012(2) 0.0025(19) 0.0009(19)
O5_2 0.033(3) 0.047(4) 0.028(3) -0.014(3) 0.007(2) -0.018(3)
O7_2 0.017(3) 0.038(3) 0.034(3) -0.010(3) 0.001(2) -0.004(2)
O6_2 0.022(3) 0.048(4) 0.037(4) 0.016(3) 0.004(2) 0.008(3)
O8_2 0.017(2) 0.035(3) 0.029(3) 0.002(3) 0.001(2) 0.007(2)
O4_2 0.016(2) 0.027(3) 0.031(3) -0.003(2) -0.004(2) -0.002(2)
N1_2 0.017(3) 0.032(4) 0.015(3) -0.001(3) 0.0006(19) 0.002(3)

loop_
_atom_type_symbol
_atom_type_description
_atom_type_scat_dispersion_real
_atom_type_scat_dispersion_imag
_atom_type_scat_source
C C 0.0181 0.0091 'International Tables Vol C Tables 4.2.6.8 and 6.1.1.4'
H H 0.0000 0.0000 'International Tables Vol C Tables 4.2.6.8 and 6.1.1.4'
N N 0.0311 0.0180 'International Tables Vol C Tables 4.2.6.8 and 6.1.1.4'
O O 0.0492 0.0322 'International Tables Vol C Tables 4.2.6.8 and 6.1.1.4'
F F 0.0727 0.0534 'International Tables Vol C Tables 4.2.6.8 and 6.1.1.4'
S S 0.3331 0.5567 'International Tables Vol C Tables 4.2.6.8 and 6.1.1.4'
Ag Ag 0.1306 4.2820 'International Tables Vol C Tables 4.2.6.8 and 6.1.1.4'

loop_
_geom_angle_atom_site_label_1
_geom_angle_atom_site_label_2
_geom_angle_atom_site_label_3
_geom_angle
_geom_angle_site_symmetry_1
_geom_angle_site_symmetry_3
_geom_angle_publ_flag
N2_1 C1_1 N1_1 109.4(8) . . ?
N2_1 C1_1 H1_1 125.3 . . ?
N1_1 C1_1 H1_1 125.3 . . ?
C1_1 N1_1 C2_1 107.9(8) . . ?
C1_1 N1_1 C4_1 125.7(8) . . ?
C2_1 N1_1 C4_1 126.3(9) . . ?
C3_1 C2_1 N1_1 107.6(8) . . ?
C3_1 C2_1 H2_1 126.2 . . ?
N1_1 C2_1 H2_1 126.2 . . ?
C1_1 N2_1 C3_1 108.2(8) . . ?
C1_1 N2_1 C5_1 125.5(7) . . ?
C3_1 N2_1 C5_1 126.3(7) . . ?
C2_1 C3_1 N2_1 106.9(8) . . ?
C2_1 C3_1 H3_1 126.6 . . ?
N2_1 C3_1 H3_1 126.6 . . ?
N1_1 C4_1 H4A_1 109.5 . . ?
N1_1 C4_1 H4B_1 109.5 . . ?
H4A_1 C4_1 H4B_1 109.5 . . ?
N1_1 C4_1 H4C_1 109.5 . . ?
H4A_1 C4_1 H4C_1 109.5 . . ?
H4B_1 C4_1 H4C_1 109.5 . . ?
N2_1 C5_1 C6_1 113.5(7) . . ?
N2_1 C5_1 H5A_1 108.9 . . ?
C6_1 C5_1 H5A_1 108.9 . . ?
N2_1 C5_1 H5AB_1 108.9 . . ?
C6_1 C5_1 H5AB_1 108.9 . . ?
H5A_1 C5_1 H5AB_1 107.7 . . ?
C5_1 C6_1 C7_1 112.5(8) . . ?
C5_1 C6_1 H6A_1 109.1 . . ?
C7_1 C6_1 H6A_1 109.1 . . ?
C5_1 C6_1 H6AB_1 109.1 . . ?
C7_1 C6_1 H6AB_1 109.1 . . ?
H6A_1 C6_1 H6AB_1 107.8 . . ?
C8_1 C7_1 C6_1 113.3(9) . . ?
C8_1 C7_1 H7A_1 108.9 . . ?
C6_1 C7_1 H7A_1 108.9 . . ?
C8_1 C7_1 H7AB_1 108.9 . . ?
C6_1 C7_1 H7AB_1 108.9 . . ?
H7A_1 C7_1 H7AB_1 107.7 . . ?
C7_1 C8_1 H8A_1 109.5 . . ?
C7_1 C8_1 H8B_1 109.5 . . ?
H8A_1 C8_1 H8B_1 109.5 . . ?
C7_1 C8_1 H8C_1 109.5 . . ?
H8A_1 C8_1 H8C_1 109.5 . . ?
H8B_1 C8_1 H8C_1 109.5 . . ?
N1_2 Ag1_2 N2_2 178.7(3) . . ?
F1_2 C1_2 F2_2 111.3(5) . . ?
F1_2 C1_2 S1_2 115.0(5) . . ?
F2_2 C1_2 S1_2 114.8(6) . . ?
F1_2 C1_2 S2_2 113.6(6) . . ?
F2_2 C1_2 S2_2 114.5(5) . . ?
S1_2 C1_2 S2_2 85.6(3) . . ?
O1_2 S1_2 O2_2 116.9(4) . . ?
O1_2 S1_2 N1_2 113.5(4) . . ?
O2_2 S1_2 N1_2 112.3(4) . . ?
O1_2 S1_2 C1_2 111.3(4) . . ?
O2_2 S1_2 C1_2 112.5(4) . . ?
N1_2 S1_2 C1_2 86.5(3) . . ?
O1_2 S1_2 S2_2 118.2(3) . . ?
O2_2 S1_2 S2_2 124.8(3) . . ?
N1_2 S1_2 S2_2 39.5(2) . . ?
C1_2 S1_2 S2_2 47.2(2) . . ?
S3_2 N2_2 S4_2 101.9(4) . . ?
S3_2 N2_2 Ag1_2 126.9(3) . . ?
S4_2 N2_2 Ag1_2 128.8(3) . . ?
O3_2 S2_2 O4_2 117.6(4) . . ?
O3_2 S2_2 N1_2 113.7(4) . . ?
O4_2 S2_2 N1_2 112.5(4) . . ?
O3_2 S2_2 C1_2 110.3(4) . . ?
O4_2 S2_2 C1_2 112.6(4) . . ?
N1_2 S2_2 C1_2 86.1(3) . . ?
O3_2 S2_2 S1_2 117.5(3) . . ?
O4_2 S2_2 S1_2 124.9(3) . . ?
N1_2 S2_2 S1_2 39.1(2) . . ?
C1_2 S2_2 S1_2 47.1(2) . . ?
F3_2 C2_2 F4_2 110.8(6) . . ?
F3_2 C2_2 S4_2 113.9(6) . . ?
F4_2 C2_2 S4_2 115.4(6) . . ?
F3_2 C2_2 S3_2 114.5(6) . . ?
F4_2 C2_2 S3_2 114.6(6) . . ?
S4_2 C2_2 S3_2 85.7(3) . . ?
O5_2 S3_2 O6_2 116.3(4) . . ?
O5_2 S3_2 N2_2 113.7(4) . . ?
O6_2 S3_2 N2_2 112.7(4) . . ?
O5_2 S3_2 C2_2 111.2(4) . . ?
O6_2 S3_2 C2_2 113.1(4) . . ?
N2_2 S3_2 C2_2 86.2(3) . . ?
O5_2 S3_2 S4_2 120.8(3) . . ?
O6_2 S3_2 S4_2 122.9(3) . . ?
N2_2 S3_2 S4_2 39.2(2) . . ?
C2_2 S3_2 S4_2 47.1(2) . . ?
O7_2 S4_2 O8_2 117.5(3) . . ?
O7_2 S4_2 N2_2 113.9(4) . . ?
O8_2 S4_2 N2_2 112.7(4) . . ?
O7_2 S4_2 C2_2 110.1(4) . . ?
O8_2 S4_2 C2_2 112.3(4) . . ?
N2_2 S4_2 C2_2 86.1(3) . . ?
O7_2 S4_2 S3_2 121.8(3) . . ?
O8_2 S4_2 S3_2 120.6(3) . . ?
N2_2 S4_2 S3_2 38.9(2) . . ?
C2_2 S4_2 S3_2 47.2(2) . . ?
S1_2 N1_2 S2_2 101.4(3) . . ?
S1_2 N1_2 Ag1_2 129.2(3) . . ?
S2_2 N1_2 Ag1_2 129.4(3) . . ?

loop_
_geom_bond_atom_site_label_1
_geom_bond_atom_site_label_2
_geom_bond_distance
_geom_bond_site_symmetry_2
_geom_bond_publ_flag
C1_1 N2_1 1.316(12) . ?
C1_1 N1_1 1.337(12) . ?
C1_1 H1_1 0.9500 . ?
N1_1 C2_1 1.365(12) . ?
N1_1 C4_1 1.466(13) . ?
C2_1 C3_1 1.354(14) . ?
C2_1 H2_1 0.9500 . ?
N2_1 C3_1 1.380(11) . ?
N2_1 C5_1 1.465(13) . ?
C3_1 H3_1 0.9500 . ?
C4_1 H4A_1 0.9800 . ?
C4_1 H4B_1 0.9800 . ?
C4_1 H4C_1 0.9800 . ?
C5_1 C6_1 1.512(14) . ?
C5_1 H5A_1 0.9900 . ?
C5_1 H5AB_1 0.9900 . ?
C6_1 C7_1 1.524(14) . ?
C6_1 H6A_1 0.9900 . ?
C6_1 H6AB_1 0.9900 . ?
C7_1 C8_1 1.507(17) . ?
C7_1 H7A_1 0.9900 . ?
C7_1 H7AB_1 0.9900 . ?
C8_1 H8A_1 0.9800 . ?
C8_1 H8B_1 0.9800 . ?
C8_1 H8C_1 0.9800 . ?
Ag1_2 N1_2 2.144(6) . ?
Ag1_2 N2_2 2.153(6) . ?
F1_2 C1_2 1.319(10) . ?
C1_2 F2_2 1.319(10) . ?
C1_2 S1_2 1.851(7) . ?
C1_2 S2_2 1.854(7) . ?
O1_2 S1_2 1.433(6) . ?
S1_2 O2_2 1.442(6) . ?
S1_2 N1_2 1.621(6) . ?
S1_2 S2_2 2.518(2) . ?
N2_2 S3_2 1.614(6) . ?
N2_2 S4_2 1.623(6) . ?
S2_2 O3_2 1.425(6) . ?
S2_2 O4_2 1.430(6) . ?
S2_2 N1_2 1.633(6) . ?
C2_2 F3_2 1.317(9) . ?
C2_2 F4_2 1.331(10) . ?
C2_2 S4_2 1.847(8) . ?
C2_2 S3_2 1.850(8) . ?
S3_2 O5_2 1.432(7) . ?
S3_2 O6_2 1.435(7) . ?
S3_2 S4_2 2.514(2) . ?
S4_2 O7_2 1.425(6) . ?
S4_2 O8_2 1.441(6) . ?
